data_7111961
loop_
_publ_author_name
'N. Kodiah Beyeh'
'Mario Cetina'
'Kari Rissanen'

_publ_section_title
;
 Halogen bonded analogues of deep cavity cavitands
;
_journal_name_full Chem.Commun.
_journal_page_first 1959
_journal_paper_doi 10.1039/c3cc49010f
_journal_volume 50
_journal_year 2014
_chemical_compound_source 'synthesis as described'
_chemical_formula_moiety 'C72 H88 N4 O8, 3 (C Br Cl3), 4(Br)'
_chemical_formula_sum 'C75 H88 Br7 Cl9 N4 O8'
_chemical_formula_weight 2051.91
_chemical_name_systematic
;
 ?
;
_space_group_IT_number 15
_symmetry_cell_setting monoclinic
_symmetry_Int_Tables_number 15
_symmetry_space_group_name_Hall '-C 2yc'
_symmetry_space_group_name_H-M 'C 1 2/c 1'
_atom_sites_solution_hydrogens geom
_atom_sites_solution_primary iterative
_atom_sites_solution_secondary difmap
_audit_creation_date 2013-07-31T19:33:43-00:00
_audit_creation_method 'WinGX routine CIF_UPDATE'
_cell_angle_alpha 90
_cell_angle_beta 128.814(7)
_cell_angle_gamma 90
_cell_formula_units_Z 4
_cell_length_a 29.3897(13)
_cell_length_b 13.9188(3)
_cell_length_c 27.2095(12)
_cell_measurement_reflns_used 8924
_cell_measurement_temperature 123.0(1)
_cell_measurement_theta_max 75.954
_cell_measurement_theta_min 3.854
_cell_volume 8672.8(10)
_computing_cell_refinement 'CrysAlisPro, Agilent Technologies, 2013'
_computing_data_collection 'CrysAlisPro, Agilent Technologies, 2013'
_computing_data_reduction 'CrysAlisPro, Agilent Technologies, 2013'
_computing_molecular_graphics 'MERCURY (Macrae et al., 2006)'
_computing_publication_material 'WinGX publication routines (Farrugia, 1999)'
_computing_structure_refinement 'SHELXL-2013 (Sheldrick, 2013)'
_computing_structure_solution 'SUPERFLIP (Palatinus & Chapuis, 2007)'
_diffrn_ambient_temperature 123.0(1)
_diffrn_detector_area_resol_mean 5.1977
_diffrn_measured_fraction_theta_full 0.973
_diffrn_measured_fraction_theta_max 0.988
_diffrn_measurement_device_type 'SuperNova, Dual, Cu at zero, Atlas'
_diffrn_measurement_method '\w scans'
_diffrn_radiation_monochromator mirror
_diffrn_radiation_source 'SuperNova (Cu) X-ray Source'
_diffrn_radiation_type CuK\a
_diffrn_radiation_wavelength 1.54184
_diffrn_reflns_av_R_equivalents 0.0215
_diffrn_reflns_av_unetI/netI 0.0295
_diffrn_reflns_Laue_measured_fraction_full 0.973
_diffrn_reflns_Laue_measured_fraction_max 0.988
_diffrn_reflns_limit_h_max 35
_diffrn_reflns_limit_h_min -33
_diffrn_reflns_limit_k_max 16
_diffrn_reflns_limit_k_min -16
_diffrn_reflns_limit_l_max 22
_diffrn_reflns_limit_l_min -32
_diffrn_reflns_number 13872
_diffrn_reflns_point_group_measured_fraction_full 0.973
_diffrn_reflns_point_group_measured_fraction_max 0.988
_diffrn_reflns_theta_full 67.684
_diffrn_reflns_theta_max 66.995
_diffrn_reflns_theta_min 3.480
_exptl_absorpt_coefficient_mu 6.858
_exptl_absorpt_correction_T_max 1.00000
_exptl_absorpt_correction_T_min 0.68646
_exptl_absorpt_correction_type multi-scan
_exptl_absorpt_process_details
;
        CrysAlisPro, Agilent Technologies,
        Version 1.171.36.28 (release 01-02-2013 CrysAlis171 .NET)
        (compiled Feb  1 2013,16:14:44)
        Empirical absorption correction using spherical harmonics,
 implemented in SCALE3 ABSPACK scaling algorithm.
;
_exptl_crystal_colour colourless
_exptl_crystal_density_diffrn 1.571
_exptl_crystal_description block
_exptl_crystal_F_000 4112
_exptl_crystal_size_max 0.13
_exptl_crystal_size_mid 0.10
_exptl_crystal_size_min 0.05
_refine_diff_density_max 1.585
_refine_diff_density_min -2.035
_refine_diff_density_rms 0.123
_refine_ls_extinction_method none
_refine_ls_goodness_of_fit_ref 1.031
_refine_ls_hydrogen_treatment constr
_refine_ls_matrix_type full
_refine_ls_number_parameters 480
_refine_ls_number_reflns 7651
_refine_ls_number_restraints 14
_refine_ls_restrained_S_all 1.035
_refine_ls_R_factor_all 0.0590
_refine_ls_R_factor_gt 0.0543
_refine_ls_shift/su_max 0.001
_refine_ls_shift/su_mean 0
_refine_ls_structure_factor_coef Fsqd
_refine_ls_weighting_details
;
 w=1/[\s^2^(Fo^2^)+(0.0836P)^2^+72.8678P]
 where P=(Fo^2^+2Fc^2^)/3
;
_refine_ls_weighting_scheme calc
_refine_ls_wR_factor_gt 0.1519
_refine_ls_wR_factor_ref 0.1579
_reflns_number_gt 6898
_reflns_number_total 7651
_reflns_threshold_expression 'I > 2\s(I)'
_cod_data_source_file c3cc49010f.txt
_cod_data_source_block 6_7_3
_cod_original_cell_volume 8672.8(9)
_cod_original_sg_symbol_H-M 'C 2/c'
_cod_database_code 7111961
_shelx_space_group_comment
;
The symmetry employed for this shelxl refinement is uniquely defined
by the following loop, which should always be used as a source of
symmetry information in preference to the above space-group names.
They are only intended as comments.
;

loop_
_symmetry_equiv_pos_as_xyz
'x, y, z'
'-x, y, -z+1/2'
'x+1/2, y+1/2, z'
'-x+1/2, y+1/2, -z+1/2'
'-x, -y, -z'
'x, -y, z-1/2'
'-x+1/2, -y+1/2, -z'
'x+1/2, -y+1/2, z-1/2'

loop_
_atom_site_label
_atom_site_type_symbol
_atom_site_fract_x
_atom_site_fract_y
_atom_site_fract_z
_atom_site_U_iso_or_equiv
_atom_site_adp_type
_atom_site_occupancy
_atom_site_calc_flag
_atom_site_disorder_assembly
_atom_site_disorder_group
N16 N 0.36167(17) 0.6337(3) 0.2265(2) 0.0283(8) Uani 1 d . .
H16A H 0.4042 0.6332 0.2488 0.034 Uiso 1 calc . .
H16B H 0.3418 0.6502 0.1818 0.034 Uiso 1 calc . .
N18 N 0.37115(16) 0.6795(3) 0.00672(18) 0.0241(8) Uani 1 d . .
H18A H 0.3692 0.6512 0.0388 0.029 Uiso 1 calc . .
H18B H 0.4125 0.6949 0.0278 0.029 Uiso 1 calc . .
O3 O 0.30610(12) 0.8033(2) 0.14669(13) 0.0227(6) Uani 1 d . .
H3 H 0.3031 0.8226 0.1155 0.034 Uiso 1 calc . .
O5 O 0.55591(13) 0.8079(2) 0.12910(13) 0.0219(6) Uani 1 d . .
H5 H 0.5489 0.7499 0.1304 0.033 Uiso 1 calc . .
O11 O 0.44170(12) 0.8395(2) 0.02607(13) 0.0210(6) Uani 1 d . .
H11 H 0.4784 0.8388 0.0514 0.032 Uiso 1 calc . .
O13 O 0.28957(12) 0.8472(2) 0.04143(13) 0.0217(6) Uani 1 d . .
H13 H 0.2616 0.8727 0.0074 0.033 Uiso 1 calc . .
C1 C 0.58575(16) 0.9844(3) 0.24430(19) 0.0167(8) Uani 1 d . .
H1 H 0.572 1.046 0.2445 0.02 Uiso 1 calc . .
C2 C 0.36992(16) 0.9429(3) 0.19809(18) 0.0158(8) Uani 1 d . .
C3 C 0.35024(16) 0.8528(3) 0.19976(19) 0.0182(8) Uani 1 d . .
C4 C 0.37364(16) 0.8055(3) 0.25668(19) 0.0178(8) Uani 1 d . .
C5 C 0.58100(16) 0.8505(3) 0.18688(18) 0.0170(8) Uani 1 d . .
C6 C 0.56045(16) 0.9413(3) 0.18664(18) 0.0148(7) Uani 1 d . .
C7 C 0.34440(16) 0.9939(3) 0.13602(18) 0.0177(8) Uani 1 d . .
H7 H 0.3017 0.9789 0.1063 0.021 Uiso 1 calc . .
C8 C 0.37108(16) 0.9535(3) 0.10685(18) 0.0169(8) Uani 1 d . .
C9 C 0.42575(16) 0.9829(3) 0.12746(18) 0.0159(7) Uani 1 d . .
H9 H 0.4466 1.0285 0.1607 0.019 Uiso 1 calc . .
C10 C 0.45153(16) 0.9490(3) 0.10190(18) 0.0160(8) Uani 1 d . .
C11 C 0.42115(17) 0.8798(3) 0.05490(18) 0.0171(8) Uani 1 d . .
C12 C 0.36631(17) 0.8464(3) 0.03313(18) 0.0176(8) Uani 1 d . .
C13 C 0.34204(16) 0.8842(3) 0.05935(18) 0.0175(8) Uani 1 d . .
C14 C 0.51062(16) 0.9877(3) 0.12465(17) 0.0151(7) Uani 1 d . .
H14 H 0.5152 0.968 0.0926 0.018 Uiso 1 calc . .
C15 C 0.34861(18) 0.7108(3) 0.25478(19) 0.0205(8) Uani 1 d . .
H15A H 0.3058 0.7171 0.2296 0.025 Uiso 1 calc . .
H15B H 0.3651 0.6919 0.2982 0.025 Uiso 1 calc . .
C17 C 0.33653(17) 0.7709(3) -0.0171(2) 0.0217(8) Uani 1 d . .
H17A H 0.2971 0.7587 -0.0304 0.026 Uiso 1 calc . .
H17B H 0.3321 0.7938 -0.0543 0.026 Uiso 1 calc . .
C19 C 0.3430(2) 0.5340(3) 0.2292(2) 0.0304(10) Uani 1 d . .
H19A H 0.3669 0.5135 0.2738 0.037 Uiso 1 calc . .
H19B H 0.3508 0.4888 0.2071 0.037 Uiso 1 calc . .
C20 C 0.27923(19) 0.5281(3) 0.1997(2) 0.0252(9) Uani 1 d . .
C21 C 0.2356(2) 0.5306(4) 0.1343(2) 0.0315(10) Uani 1 d . .
H21 H 0.2458 0.5373 0.1076 0.038 Uiso 1 calc . .
C22 C 0.1774(2) 0.5235(4) 0.1085(2) 0.0361(11) Uani 1 d . .
H22 H 0.1478 0.526 0.064 0.043 Uiso 1 calc . .
C23 C 0.1622(2) 0.5128(4) 0.1472(3) 0.0383(12) Uani 1 d . .
H23 H 0.1223 0.508 0.1293 0.046 Uiso 1 calc . .
C24 C 0.2047(2) 0.5090(4) 0.2112(3) 0.0433(13) Uani 1 d . .
H24 H 0.1942 0.5006 0.2376 0.052 Uiso 1 calc . .
C25 C 0.2633(2) 0.5174(4) 0.2378(2) 0.0360(11) Uani 1 d . .
H25 H 0.2925 0.5159 0.2823 0.043 Uiso 1 calc . .
C26 C 0.3507(2) 0.6055(3) -0.0437(2) 0.0293(10) Uani 1 d . .
H26A H 0.3093 0.59 -0.0651 0.035 Uiso 1 calc . .
H26B H 0.3738 0.5459 -0.0236 0.035 Uiso 1 calc . .
C27 C 0.3567(2) 0.6390(3) -0.0920(3) 0.0317(11) Uani 1 d . .
C28 C 0.4100(3) 0.6295(4) -0.0808(3) 0.0418(13) Uani 1 d . .
H28 H 0.4428 0.6024 -0.0423 0.05 Uiso 1 calc . .
C29 C 0.4147(3) 0.6596(5) -0.1260(4) 0.0515(16) Uani 1 d . .
H29 H 0.4509 0.6525 -0.1183 0.062 Uiso 1 calc . .
C30 C 0.3682(3) 0.6992(5) -0.1814(3) 0.0528(16) Uani 1 d . .
H30 H 0.3722 0.7196 -0.2119 0.063 Uiso 1 calc . .
C31 C 0.3154(3) 0.7095(5) -0.1933(3) 0.0508(15) Uani 1 d . .
H31 H 0.2832 0.7381 -0.2315 0.061 Uiso 1 calc . .
C32 C 0.3098(2) 0.6780(4) -0.1491(3) 0.0392(12) Uani 1 d . .
H32 H 0.273 0.6831 -0.158 0.047 Uiso 1 calc . .
C33 C 0.35024(18) 1.1039(3) 0.1431(2) 0.0210(8) Uani 1 d . .
H33A H 0.3389 1.125 0.1688 0.025 Uiso 1 calc . .
H33B H 0.3917 1.1215 0.1661 0.025 Uiso 1 calc . .
C34 C 0.3132(2) 1.1571(4) 0.0806(2) 0.0291(10) Uani 1 d . .
H34A H 0.2725 1.1331 0.0547 0.035 Uiso 1 calc . .
H34B H 0.3283 1.1443 0.0574 0.035 Uiso 1 calc . .
C35 C 0.3138(2) 1.2648(4) 0.0907(3) 0.0392(12) Uani 1 d . .
H35A H 0.2992 1.2774 0.1142 0.059 Uiso 1 calc . .
H35B H 0.2886 1.2973 0.0497 0.059 Uiso 1 calc . .
H35C H 0.3538 1.2891 0.1147 0.059 Uiso 1 calc . .
C36 C 0.51243(18) 1.0982(3) 0.12687(19) 0.0194(8) Uani 1 d . .
H36A H 0.5064 1.1203 0.157 0.023 Uiso 1 calc . .
H36B H 0.5517 1.1198 0.1429 0.023 Uiso 1 calc . .
C37 C 0.46662(19) 1.1456(3) 0.0629(2) 0.0248(9) Uani 1 d . .
H37A H 0.4273 1.1253 0.0472 0.03 Uiso 1 calc . .
H37B H 0.4691 1.2162 0.0685 0.03 Uiso 1 calc . .
C38 C 0.4739(2) 1.1207(4) 0.0135(2) 0.0369(12) Uani 1 d . .
H38A H 0.514 1.1348 0.0304 0.055 Uiso 1 calc . .
H38B H 0.4466 1.1591 -0.0246 0.055 Uiso 1 calc . .
H38C H 0.4657 1.0523 0.003 0.055 Uiso 1 calc . .
Br1 Br 0.32904(2) 0.58512(5) 0.08306(3) 0.04088(17) Uani 1 d . .
Br2 Br 0.49018(3) 0.59593(4) 0.39309(4) 0.0614(2) Uani 1 d . .
C1A C 0.3365(2) 0.6704(4) 0.4251(3) 0.0330(10) Uani 1 d . .
Br1A Br 0.39958(2) 0.63180(4) 0.42469(3) 0.03510(16) Uani 1 d . .
Cl1A Cl 0.35638(6) 0.65124(11) 0.50034(7) 0.0444(3) Uani 1 d . .
Cl2A Cl 0.31991(6) 0.79330(10) 0.40350(8) 0.0506(4) Uani 1 d . .
Cl3A Cl 0.27412(5) 0.60012(9) 0.36858(6) 0.0373(3) Uani 1 d . .
C1B C 0.5 0.37361(19) 0.25 0.0388(17) Uani 1 d . .
Br1B Br 0.43750(14) 0.4509(3) 0.18048(15) 0.0746(11) Uani 0.5 d A 1
Cl1' Cl 0.44139(10) 0.4458(2) 0.18907(16) 0.0207(6) Uani 0.65 d A 2
Cl1B Cl 0.52679(11) 0.29953(18) 0.22075(10) 0.0792(8) Uani 0.85 d A .

loop_
_atom_site_aniso_label
_atom_site_aniso_U_11
_atom_site_aniso_U_22
_atom_site_aniso_U_33
_atom_site_aniso_U_23
_atom_site_aniso_U_13
_atom_site_aniso_U_12
N16 0.0264(19) 0.0233(19) 0.042(2) -0.0049(16) 0.0244(18) -0.0071(15)
N18 0.0222(17) 0.0224(18) 0.0290(19) -0.0013(15) 0.0166(16) -0.0018(14)
O3 0.0177(14) 0.0306(16) 0.0168(13) -0.0007(12) 0.0094(12) -0.0086(12)
O5 0.0241(15) 0.0205(14) 0.0187(14) -0.0038(11) 0.0124(12) 0.0019(12)
O11 0.0179(13) 0.0271(15) 0.0224(14) -0.0050(12) 0.0147(12) -0.0032(12)
O13 0.0123(13) 0.0332(16) 0.0174(13) 0.0027(12) 0.0082(11) -0.0042(12)
C1 0.0123(17) 0.0195(19) 0.0223(19) -0.0017(16) 0.0129(16) -0.0018(15)
C2 0.0113(17) 0.0212(19) 0.0191(19) 0.0033(15) 0.0116(16) 0.0038(14)
C3 0.0115(17) 0.025(2) 0.0187(19) -0.0023(16) 0.0101(16) -0.0035(15)
C4 0.0138(17) 0.021(2) 0.0200(19) 0.0011(16) 0.0115(16) -0.0006(15)
C5 0.0153(18) 0.022(2) 0.0183(18) -0.0026(15) 0.0126(16) -0.0024(15)
C6 0.0105(17) 0.0205(19) 0.0163(18) -0.0002(15) 0.0099(15) -0.0016(14)
C7 0.0125(17) 0.027(2) 0.0159(18) 0.0028(16) 0.0097(15) 0.0018(15)
C8 0.0149(18) 0.022(2) 0.0153(18) 0.0043(15) 0.0102(16) 0.0030(15)
C9 0.0150(18) 0.0175(18) 0.0168(18) 0.0020(15) 0.0107(16) -0.0004(15)
C10 0.0119(17) 0.0178(19) 0.0170(18) 0.0028(15) 0.0085(15) -0.0001(14)
C11 0.0171(18) 0.022(2) 0.0159(18) 0.0013(15) 0.0120(16) 0.0001(15)
C12 0.0162(18) 0.0192(19) 0.0165(18) -0.0003(15) 0.0097(16) -0.0033(15)
C13 0.0113(17) 0.024(2) 0.0158(18) 0.0025(15) 0.0078(15) -0.0017(15)
C14 0.0146(18) 0.0176(19) 0.0141(17) -0.0010(14) 0.0095(15) -0.0029(15)
C15 0.0194(19) 0.024(2) 0.0203(19) 0.0001(16) 0.0134(17) -0.0036(16)
C17 0.0182(19) 0.022(2) 0.023(2) -0.0023(17) 0.0124(17) -0.0019(16)
C19 0.025(2) 0.023(2) 0.038(3) 0.0029(19) 0.018(2) -0.0029(18)
C20 0.026(2) 0.018(2) 0.032(2) 0.0001(17) 0.0183(19) -0.0062(17)
C21 0.033(2) 0.030(2) 0.033(2) 0.005(2) 0.021(2) -0.008(2)
C22 0.029(2) 0.034(3) 0.034(3) 0.006(2) 0.014(2) -0.008(2)
C23 0.029(2) 0.035(3) 0.050(3) -0.003(2) 0.024(2) -0.008(2)
C24 0.047(3) 0.051(3) 0.051(3) -0.016(3) 0.040(3) -0.020(3)
C25 0.038(3) 0.041(3) 0.031(2) -0.006(2) 0.022(2) -0.014(2)
C26 0.033(2) 0.023(2) 0.038(3) -0.0075(19) 0.025(2) -0.0056(19)
C27 0.037(3) 0.024(2) 0.048(3) -0.015(2) 0.034(2) -0.0100(19)
C28 0.039(3) 0.040(3) 0.061(3) -0.012(3) 0.038(3) -0.008(2)
C29 0.054(4) 0.050(3) 0.082(5) -0.021(3) 0.058(4) -0.018(3)
C30 0.078(4) 0.045(3) 0.069(4) -0.018(3) 0.062(4) -0.022(3)
C31 0.068(4) 0.053(4) 0.046(3) 0.000(3) 0.042(3) 0.005(3)
C32 0.041(3) 0.045(3) 0.041(3) -0.004(2) 0.030(3) 0.003(2)
C33 0.0193(19) 0.024(2) 0.023(2) 0.0045(17) 0.0148(17) 0.0046(16)
C34 0.028(2) 0.033(2) 0.027(2) 0.0101(19) 0.018(2) 0.0072(19)
C35 0.046(3) 0.034(3) 0.036(3) 0.011(2) 0.025(2) 0.008(2)
C36 0.0200(19) 0.019(2) 0.0217(19) 0.0005(16) 0.0145(17) -0.0032(16)
C37 0.026(2) 0.022(2) 0.032(2) 0.0057(17) 0.020(2) 0.0028(17)
C38 0.044(3) 0.044(3) 0.033(3) 0.016(2) 0.030(2) 0.015(2)
Br1 0.0297(3) 0.0600(4) 0.0371(3) 0.0232(3) 0.0229(2) 0.0141(2)
Br2 0.0326(3) 0.0325(3) 0.1157(6) -0.0175(3) 0.0448(4) -0.0057(2)
C1A 0.034(2) 0.032(3) 0.045(3) -0.001(2) 0.031(2) 0.000(2)
Br1A 0.0339(3) 0.0350(3) 0.0442(3) 0.0068(2) 0.0282(3) 0.0007(2)
Cl1A 0.0524(8) 0.0509(8) 0.0447(7) -0.0137(6) 0.0376(6) -0.0119(6)
Cl2A 0.0440(7) 0.0286(6) 0.0772(10) 0.0044(6) 0.0370(7) 0.0053(5)
Cl3A 0.0309(6) 0.0437(7) 0.0423(6) -0.0057(5) 0.0254(5) -0.0053(5)
C1B 0.033(4) 0.029(4) 0.045(4) 0 0.020(3) 0
Br1B 0.0744(18) 0.079(2) 0.0537(15) 0.0109(12) 0.0320(13) -0.0025(14)
Cl1' 0.0109(10) 0.0178(12) 0.0254(12) 0.0059(9) 0.0075(9) 0.0012(8)
Cl1B 0.0865(15) 0.0806(15) 0.0589(11) -0.0135(11) 0.0399(11) 0.0382(12)

loop_
_atom_type_symbol
_atom_type_description
_atom_type_scat_dispersion_real
_atom_type_scat_dispersion_imag
_atom_type_scat_source
C C 0.0181 0.0091 'International Tables Vol C Tables 4.2.6.8 and 6.1.1.4'
H H 0 0 'International Tables Vol C Tables 4.2.6.8 and 6.1.1.4'
Br Br -0.6763 1.2805 'International Tables Vol C Tables 4.2.6.8 and 6.1.1.4'
Cl Cl 0.3639 0.7018 'International Tables Vol C Tables 4.2.6.8 and 6.1.1.4'
N N 0.0311 0.018 'International Tables Vol C Tables 4.2.6.8 and 6.1.1.4'
O O 0.0492 0.0322 'International Tables Vol C Tables 4.2.6.8 and 6.1.1.4'

loop_
_geom_angle_atom_site_label_1
_geom_angle_atom_site_label_2
_geom_angle_atom_site_label_3
_geom_angle
_geom_angle_site_symmetry_1
_geom_angle_site_symmetry_3
C15 N16 C19 114.4(4) . .
C15 N16 H16A 108.7 . .
C19 N16 H16A 108.7 . .
C15 N16 H16B 108.7 . .
C19 N16 H16B 108.7 . .
H16A N16 H16B 107.6 . .
C17 N18 C26 114.3(3) . .
C17 N18 H18A 108.7 . .
C26 N18 H18A 108.7 . .
C17 N18 H18B 108.7 . .
C26 N18 H18B 108.7 . .
H18A N18 H18B 107.6 . .
C3 O3 H3 109.5 . .
C5 O5 H5 109.5 . .
C11 O11 H11 109.5 . .
C13 O13 H13 109.5 . .
C6 C1 C2 123.8(4) . 2_655
C6 C1 H1 118.1 . .
C2 C1 H1 118.1 2_655 .
C1 C2 C3 116.9(4) 2_655 .
C1 C2 C7 121.2(4) 2_655 .
C3 C2 C7 121.9(4) . .
O3 C3 C2 123.6(4) . .
O3 C3 C4 114.3(4) . .
C2 C3 C4 122.1(4) . .
C5 C4 C3 118.2(4) 2_655 .
C5 C4 C15 122.8(4) 2_655 .
C3 C4 C15 119.0(4) . .
O5 C5 C6 117.4(3) . .
O5 C5 C4 121.2(4) . 2_655
C6 C5 C4 121.4(4) . 2_655
C1 C6 C5 117.6(4) . .
C1 C6 C14 122.2(4) . .
C5 C6 C14 120.2(3) . .
C2 C7 C8 110.2(3) . .
C2 C7 C33 112.7(3) . .
C8 C7 C33 112.2(3) . .
C2 C7 H7 107.1 . .
C8 C7 H7 107.1 . .
C33 C7 H7 107.1 . .
C9 C8 C13 117.3(4) . .
C9 C8 C7 121.4(4) . .
C13 C8 C7 121.4(3) . .
C10 C9 C8 123.5(4) . .
C10 C9 H9 118.3 . .
C8 C9 H9 118.3 . .
C11 C10 C9 117.2(3) . .
C11 C10 C14 121.9(3) . .
C9 C10 C14 120.9(3) . .
O11 C11 C10 123.3(3) . .
O11 C11 C12 115.1(4) . .
C10 C11 C12 121.6(4) . .
C13 C12 C11 118.8(4) . .
C13 C12 C17 122.7(4) . .
C11 C12 C17 118.5(4) . .
O13 C13 C12 119.5(4) . .
O13 C13 C8 118.7(4) . .
C12 C13 C8 121.6(4) . .
C6 C14 C10 111.0(3) . .
C6 C14 C36 113.3(3) . .
C10 C14 C36 111.7(3) . .
C6 C14 H14 106.8 . .
C10 C14 H14 106.8 . .
C36 C14 H14 106.8 . .
C4 C15 N16 111.6(3) . .
C4 C15 H15A 109.3 . .
N16 C15 H15A 109.3 . .
C4 C15 H15B 109.3 . .
N16 C15 H15B 109.3 . .
H15A C15 H15B 108 . .
N18 C17 C12 110.6(3) . .
N18 C17 H17A 109.5 . .
C12 C17 H17A 109.5 . .
N18 C17 H17B 109.5 . .
C12 C17 H17B 109.5 . .
H17A C17 H17B 108.1 . .
N16 C19 C20 113.1(4) . .
N16 C19 H19A 109 . .
C20 C19 H19A 109 . .
N16 C19 H19B 109 . .
C20 C19 H19B 109 . .
H19A C19 H19B 107.8 . .
C25 C20 C21 118.9(4) . .
C25 C20 C19 119.8(4) . .
C21 C20 C19 121.3(4) . .
C22 C21 C20 120.0(5) . .
C22 C21 H21 120 . .
C20 C21 H21 120 . .
C21 C22 C23 120.3(5) . .
C21 C22 H22 119.8 . .
C23 C22 H22 119.8 . .
C24 C23 C22 120.0(5) . .
C24 C23 H23 120 . .
C22 C23 H23 120 . .
C23 C24 C25 120.2(5) . .
C23 C24 H24 119.9 . .
C25 C24 H24 119.9 . .
C20 C25 C24 120.5(5) . .
C20 C25 H25 119.8 . .
C24 C25 H25 119.8 . .
N18 C26 C27 112.7(4) . .
N18 C26 H26A 109 . .
C27 C26 H26A 109 . .
N18 C26 H26B 109 . .
C27 C26 H26B 109 . .
H26A C26 H26B 107.8 . .
C32 C27 C28 118.2(5) . .
C32 C27 C26 121.4(4) . .
C28 C27 C26 120.4(5) . .
C29 C28 C27 119.9(6) . .
C29 C28 H28 120.1 . .
C27 C28 H28 120.1 . .
C30 C29 C28 120.9(5) . .
C30 C29 H29 119.5 . .
C28 C29 H29 119.5 . .
C29 C30 C31 120.1(6) . .
C29 C30 H30 120 . .
C31 C30 H30 120 . .
C30 C31 C32 119.5(6) . .
C30 C31 H31 120.2 . .
C32 C31 H31 120.2 . .
C27 C32 C31 121.4(5) . .
C27 C32 H32 119.3 . .
C31 C32 H32 119.3 . .
C34 C33 C7 113.6(4) . .
C34 C33 H33A 108.9 . .
C7 C33 H33A 108.9 . .
C34 C33 H33B 108.9 . .
C7 C33 H33B 108.9 . .
H33A C33 H33B 107.7 . .
C33 C34 C35 111.1(4) . .
C33 C34 H34A 109.4 . .
C35 C34 H34A 109.4 . .
C33 C34 H34B 109.4 . .
C35 C34 H34B 109.4 . .
H34A C34 H34B 108 . .
C34 C35 H35A 109.5 . .
C34 C35 H35B 109.5 . .
H35A C35 H35B 109.5 . .
C34 C35 H35C 109.5 . .
H35A C35 H35C 109.5 . .
H35B C35 H35C 109.5 . .
C37 C36 C14 113.7(3) . .
C37 C36 H36A 108.8 . .
C14 C36 H36A 108.8 . .
C37 C36 H36B 108.8 . .
C14 C36 H36B 108.8 . .
H36A C36 H36B 107.7 . .
C38 C37 C36 113.3(4) . .
C38 C37 H37A 108.9 . .
C36 C37 H37A 108.9 . .
C38 C37 H37B 108.9 . .
C36 C37 H37B 108.9 . .
H37A C37 H37B 107.7 . .
C37 C38 H38A 109.5 . .
C37 C38 H38B 109.5 . .
H38A C38 H38B 109.5 . .
C37 C38 H38C 109.5 . .
H38A C38 H38C 109.5 . .
H38B C38 H38C 109.5 . .
Cl1A C1A Cl3A 109.5(3) . .
Cl1A C1A Cl2A 110.6(3) . .
Cl3A C1A Cl2A 108.9(3) . .
Cl1A C1A Br1A 110.0(3) . .
Cl3A C1A Br1A 108.4(3) . .
Cl2A C1A Br1A 109.3(2) . .
Cl1B C1B Cl1B 108.3(2) 2_655 .
Cl1B C1B Cl1' 110.88(16) 2_655 2_655
Cl1B C1B Cl1' 107.86(15) . 2_655
Cl1B C1B Cl1' 107.86(15) 2_655 .
Cl1B C1B Cl1' 110.88(16) . .
Cl1' C1B Cl1' 111.0(3) 2_655 .
Cl1B C1B Br1B 110.33(16) 2_655 .
Cl1B C1B Br1B 107.61(16) . .
Cl1B C1B Br1B 107.61(16) 2_655 2_655
Cl1B C1B Br1B 110.33(16) . 2_655
Br1B C1B Br1B 112.6(3) . 2_655

loop_
_geom_bond_atom_site_label_1
_geom_bond_atom_site_label_2
_geom_bond_distance
_geom_bond_site_symmetry_2
N16 C15 1.504(6) .
N16 C19 1.511(6) .
N16 H16A 0.99 .
N16 H16B 0.99 .
N18 C17 1.499(5) .
N18 C26 1.506(6) .
N18 H18A 0.99 .
N18 H18B 0.99 .
O3 C3 1.376(5) .
O3 H3 0.84 .
O5 C5 1.383(5) .
O5 H5 0.84 .
O11 C11 1.374(5) .
O11 H11 0.84 .
O13 C13 1.393(5) .
O13 H13 0.84 .
C1 C6 1.383(5) .
C1 C2 1.389(6) 2_655
C1 H1 0.95 .
C2 C1 1.389(6) 2_655
C2 C3 1.393(6) .
C2 C7 1.527(5) .
C3 C4 1.403(6) .
C4 C5 1.400(6) 2_655
C4 C15 1.495(6) .
C5 C6 1.399(6) .
C5 C4 1.400(6) 2_655
C6 C14 1.520(5) .
C7 C8 1.530(5) .
C7 C33 1.538(6) .
C7 H7 1 .
C8 C9 1.391(5) .
C8 C13 1.394(6) .
C9 C10 1.393(5) .
C9 H9 0.95 .
C10 C11 1.390(6) .
C10 C14 1.530(5) .
C11 C12 1.402(6) .
C12 C13 1.390(6) .
C12 C17 1.497(6) .
C14 C36 1.539(5) .
C14 H14 1 .
C15 H15A 0.99 .
C15 H15B 0.99 .
C17 H17A 0.99 .
C17 H17B 0.99 .
C19 C20 1.510(6) .
C19 H19A 0.99 .
C19 H19B 0.99 .
C20 C25 1.389(7) .
C20 C21 1.396(7) .
C21 C22 1.385(7) .
C21 H21 0.95 .
C22 C23 1.386(8) .
C22 H22 0.95 .
C23 C24 1.367(8) .
C23 H23 0.95 .
C24 C25 1.392(8) .
C24 H24 0.95 .
C25 H25 0.95 .
C26 C27 1.506(7) .
C26 H26A 0.99 .
C26 H26B 0.99 .
C27 C32 1.387(8) .
C27 C28 1.401(7) .
C28 C29 1.386(9) .
C28 H28 0.95 .
C29 C30 1.365(10) .
C29 H29 0.95 .
C30 C31 1.380(9) .
C30 H30 0.95 .
C31 C32 1.384(8) .
C31 H31 0.95 .
C32 H32 0.95 .
C33 C34 1.517(6) .
C33 H33A 0.99 .
C33 H33B 0.99 .
C34 C35 1.523(7) .
C34 H34A 0.99 .
C34 H34B 0.99 .
C35 H35A 0.98 .
C35 H35B 0.98 .
C35 H35C 0.98 .
C36 C37 1.530(6) .
C36 H36A 0.99 .
C36 H36B 0.99 .
C37 C38 1.526(6) .
C37 H37A 0.99 .
C37 H37B 0.99 .
C38 H38A 0.98 .
C38 H38B 0.98 .
C38 H38C 0.98 .
C1A Cl1A 1.762(5) .
C1A Cl3A 1.773(5) .
C1A Cl2A 1.775(5) .
C1A Br1A 1.937(5) .
C1B Cl1B 1.761(2) 2_655
C1B Cl1B 1.761(2) .
C1B Cl1' 1.7733(10) 2_655
C1B Cl1' 1.7733(10) .
C1B Br1B 1.9371(10) .
C1B Br1B 1.9372(10) 2_655

loop_
_geom_torsion_atom_site_label_1
_geom_torsion_atom_site_label_2
_geom_torsion_atom_site_label_3
_geom_torsion_atom_site_label_4
_geom_torsion
_geom_torsion_site_symmetry_1
_geom_torsion_site_symmetry_4
C1 C2 C3 O3 179.0(3) 2_655 .
C7 C2 C3 O3 -1.2(6) . .
C1 C2 C3 C4 0.1(6) 2_655 .
C7 C2 C3 C4 179.9(3) . .
O3 C3 C4 C5 179.7(3) . 2_655
C2 C3 C4 C5 -1.3(6) . 2_655
O3 C3 C4 C15 -1.5(5) . .
C2 C3 C4 C15 177.5(4) . .
C2 C1 C6 C5 0.1(6) 2_655 .
C2 C1 C6 C14 177.9(3) 2_655 .
O5 C5 C6 C1 -179.5(3) . .
C4 C5 C6 C1 -1.3(5) 2_655 .
O5 C5 C6 C14 2.6(5) . .
C4 C5 C6 C14 -179.2(3) 2_655 .
C1 C2 C7 C8 99.8(4) 2_655 .
C3 C2 C7 C8 -79.9(4) . .
C1 C2 C7 C33 -26.4(5) 2_655 .
C3 C2 C7 C33 153.9(4) . .
C2 C7 C8 C9 -80.6(5) . .
C33 C7 C8 C9 45.9(5) . .
C2 C7 C8 C13 98.2(4) . .
C33 C7 C8 C13 -135.3(4) . .
C13 C8 C9 C10 2.0(6) . .
C7 C8 C9 C10 -179.2(4) . .
C8 C9 C10 C11 -2.3(6) . .
C8 C9 C10 C14 177.2(4) . .
C9 C10 C11 O11 -179.3(4) . .
C14 C10 C11 O11 1.2(6) . .
C9 C10 C11 C12 1.2(6) . .
C14 C10 C11 C12 -178.3(4) . .
O11 C11 C12 C13 -179.3(4) . .
C10 C11 C12 C13 0.2(6) . .
O11 C11 C12 C17 1.1(5) . .
C10 C11 C12 C17 -179.3(4) . .
C11 C12 C13 O13 -175.6(3) . .
C17 C12 C13 O13 3.9(6) . .
C11 C12 C13 C8 -0.6(6) . .
C17 C12 C13 C8 178.9(4) . .
C9 C8 C13 O13 174.6(3) . .
C7 C8 C13 O13 -4.3(6) . .
C9 C8 C13 C12 -0.4(6) . .
C7 C8 C13 C12 -179.3(4) . .
C1 C6 C14 C10 -96.3(4) . .
C5 C6 C14 C10 81.5(4) . .
C1 C6 C14 C36 30.4(5) . .
C5 C6 C14 C36 -151.8(3) . .
C11 C10 C14 C6 -101.1(4) . .
C9 C10 C14 C6 79.4(4) . .
C11 C10 C14 C36 131.3(4) . .
C9 C10 C14 C36 -48.2(5) . .
C5 C4 C15 N16 -113.2(4) 2_655 .
C3 C4 C15 N16 68.0(5) . .
C19 N16 C15 C4 174.0(4) . .
C26 N18 C17 C12 -169.2(3) . .
C13 C12 C17 N18 -115.3(4) . .
C11 C12 C17 N18 64.2(5) . .
C15 N16 C19 C20 55.0(5) . .
N16 C19 C20 C25 -107.7(5) . .
N16 C19 C20 C21 74.0(6) . .
C25 C20 C21 C22 0.6(7) . .
C19 C20 C21 C22 178.9(5) . .
C20 C21 C22 C23 -0.7(8) . .
C21 C22 C23 C24 -0.1(8) . .
C22 C23 C24 C25 1.0(9) . .
C21 C20 C25 C24 0.3(8) . .
C19 C20 C25 C24 -178.1(5) . .
C23 C24 C25 C20 -1.1(9) . .
C17 N18 C26 C27 63.1(5) . .
N18 C26 C27 C32 -97.3(5) . .
N18 C26 C27 C28 84.1(5) . .
C32 C27 C28 C29 0.6(8) . .
C26 C27 C28 C29 179.3(5) . .
C27 C28 C29 C30 0.4(9) . .
C28 C29 C30 C31 -0.2(9) . .
C29 C30 C31 C32 -1.1(10) . .
C28 C27 C32 C31 -1.9(8) . .
C26 C27 C32 C31 179.4(5) . .
C30 C31 C32 C27 2.2(9) . .
C2 C7 C33 C34 -166.3(3) . .
C8 C7 C33 C34 68.5(4) . .
C7 C33 C34 C35 171.6(4) . .
C6 C14 C36 C37 173.5(3) . .
C10 C14 C36 C37 -60.1(4) . .
C14 C36 C37 C38 -61.6(5) . .
